data_7128630
loop_
_publ_author_name
'Bonath, Martin'
'Birkelbach, Verena M.'
'Stuhl, Christoph'
'Maichle-M\"ossmer, C\"acilia'
'Anwander, Reiner'

_publ_section_title
;
 Rare-earth-metallocene alkylaluminates trigger distinct tetrahydrofuran
 activation.
;
_journal_issue 64
_journal_name_full 'Chemical communications (Cambridge, England)'
_journal_page_first 7918
_journal_page_last 7921
_journal_paper_doi 10.1039/d1cc03024h
_journal_volume 57
_journal_year 2021
_chemical_formula_sum 'C26 H41 O2 Y'
_chemical_formula_weight 474.50
_chemical_properties_physical Air-sensitive,Moisture-sensitive
_space_group_crystal_system orthorhombic
_space_group_IT_number 61
_space_group_name_Hall '-P 2ac 2ab'
_space_group_name_H-M_alt 'P b c a'
_atom_sites_solution_hydrogens geom
_audit_creation_method SHELXL-2014/7
_audit_update_record
;
2021-06-01 deposited with the CCDC.	2021-07-07 downloaded from the CCDC.
;
_cell_angle_alpha 90
_cell_angle_beta 90
_cell_angle_gamma 90
_cell_formula_units_Z 8
_cell_length_a 14.0255(7)
_cell_length_b 16.7687(9)
_cell_length_c 21.8639(15)
_cell_measurement_reflns_used 366
_cell_measurement_temperature 180(2)
_cell_measurement_theta_max 24.26
_cell_measurement_theta_min 2.113
_cell_volume 5142.2(5)
_computing_cell_refinement 'Bruker SAINT'
_computing_data_collection 'Bruker APEX2'
_computing_data_reduction 'Bruker SAINT'
_computing_structure_refinement 'SHELXL-2014/7 (Sheldrick, 2014)'
_computing_structure_solution 'SHELXS-97 (Sheldrick 2008)'
_diffrn_ambient_temperature 180(2)
_diffrn_measured_fraction_theta_full 1.000
_diffrn_measured_fraction_theta_max 0.999
_diffrn_measurement_device_type 'Bruker APEX II DUO'
_diffrn_measurement_method 'phi and omega scans'
_diffrn_radiation_type MoK\a
_diffrn_radiation_wavelength 0.71073
_diffrn_reflns_av_R_equivalents 0.0567
_diffrn_reflns_av_unetI/netI 0.0365
_diffrn_reflns_Laue_measured_fraction_full 1.000
_diffrn_reflns_Laue_measured_fraction_max 0.999
_diffrn_reflns_limit_h_max 17
_diffrn_reflns_limit_h_min -17
_diffrn_reflns_limit_k_max 20
_diffrn_reflns_limit_k_min -20
_diffrn_reflns_limit_l_max 27
_diffrn_reflns_limit_l_min -25
_diffrn_reflns_number 50993
_diffrn_reflns_point_group_measured_fraction_full 1.000
_diffrn_reflns_point_group_measured_fraction_max 0.999
_diffrn_reflns_theta_full 25.242
_diffrn_reflns_theta_max 26.373
_diffrn_reflns_theta_min 2.110
_diffrn_source 'ImuS-focus sealed tube'
_exptl_absorpt_coefficient_mu 2.285
_exptl_absorpt_correction_T_max 0.6670
_exptl_absorpt_correction_T_min 0.3210
_exptl_absorpt_correction_type numerical
_exptl_absorpt_process_details sadabs
_exptl_crystal_colour yellow
_exptl_crystal_density_diffrn 1.226
_exptl_crystal_description column
_exptl_crystal_F_000 2016
_exptl_crystal_size_max 0.327
_exptl_crystal_size_mid 0.174
_exptl_crystal_size_min 0.098
_refine_diff_density_max 0.340
_refine_diff_density_min -0.271
_refine_diff_density_rms 0.053
_refine_ls_extinction_method none
_refine_ls_goodness_of_fit_ref 1.006
_refine_ls_hydrogen_treatment constr
_refine_ls_matrix_type full
_refine_ls_number_parameters 313
_refine_ls_number_reflns 5260
_refine_ls_number_restraints 60
_refine_ls_restrained_S_all 1.007
_refine_ls_R_factor_all 0.0627
_refine_ls_R_factor_gt 0.0341
_refine_ls_shift/su_max 0.001
_refine_ls_shift/su_mean 0.000
_refine_ls_structure_factor_coef Fsqd
_refine_ls_weighting_details 'w=1/[\s^2^(Fo^2^)+(0.0348P)^2^+2.7941P] where P=(Fo^2^+2Fc^2^)/3'
_refine_ls_weighting_scheme calc
_refine_ls_wR_factor_gt 0.0714
_refine_ls_wR_factor_ref 0.0809
_reflns_Friedel_coverage 0.000
_reflns_number_gt 3739
_reflns_number_total 5260
_reflns_threshold_expression 'I > 2\s(I)'
_cod_data_source_file d1cc03024h2.cif
_cod_data_source_block 2_mo_mb159_0m
_cod_depositor_comments 'Adding full bibliography for 7128630--7128633.cif.'
_cod_database_code 7128630
_shelx_shelxl_version_number 2014/7
_shelx_space_group_comment
;
The symmetry employed for this shelxl refinement is uniquely defined
by the following loop, which should always be used as a source of
symmetry information in preference to the above space-group names.
They are only intended as comments.
;
_shelx_estimated_absorpt_t_min 0.522
_shelx_estimated_absorpt_t_max 0.807

loop_
_space_group_symop_operation_xyz
'x, y, z'
'x+1/2, -y+1/2, -z'
'-x, y+1/2, -z+1/2'
'-x+1/2, -y, z+1/2'
'-x, -y, -z'
'-x-1/2, y-1/2, z'
'x, -y-1/2, z-1/2'
'x-1/2, y, -z-1/2'

loop_
_atom_site_label
_atom_site_type_symbol
_atom_site_fract_x
_atom_site_fract_y
_atom_site_fract_z
_atom_site_U_iso_or_equiv
_atom_site_adp_type
_atom_site_occupancy
_atom_site_site_symmetry_order
_atom_site_calc_flag
_atom_site_refinement_flags_posn
_atom_site_refinement_flags_adp
_atom_site_refinement_flags_occupancy
_atom_site_disorder_assembly
_atom_site_disorder_group
C1 C 0.23704(16) 0.23849(16) 0.32237(10) 0.0348(6) Uani 1 1 d . . . . .
C2 C 0.23808(17) 0.15438(16) 0.31342(11) 0.0365(6) Uani 1 1 d . . . . .
C3 C 0.31148(18) 0.13701(15) 0.27137(11) 0.0366(6) Uani 1 1 d . . . . .
C4 C 0.35548(17) 0.20917(15) 0.25421(11) 0.0354(6) Uani 1 1 d . . . . .
C5 C 0.30874(17) 0.27208(15) 0.28501(11) 0.0347(6) Uani 1 1 d . . . . .
C6 C 0.1650(2) 0.28643(19) 0.35799(13) 0.0522(8) Uani 1 1 d . . . . .
H6A H 0.1981 0.3198 0.3881 0.078 Uiso 1 1 calc R U . . .
H6B H 0.1212 0.2502 0.3792 0.078 Uiso 1 1 calc R U . . .
H6C H 0.1289 0.3205 0.3299 0.078 Uiso 1 1 calc R U . . .
C7 C 0.1699(2) 0.09394(18) 0.33903(14) 0.0556(8) Uani 1 1 d . . . . .
H7A H 0.1340 0.0693 0.3055 0.083 Uiso 1 1 calc R U . . .
H7B H 0.1256 0.1203 0.3672 0.083 Uiso 1 1 calc R U . . .
H7C H 0.2056 0.0528 0.3611 0.083 Uiso 1 1 calc R U . . .
C8 C 0.3335(2) 0.05594(17) 0.24531(14) 0.0569(8) Uani 1 1 d . . . . .
H8A H 0.2905 0.0449 0.2110 0.085 Uiso 1 1 calc R U . . .
H8B H 0.3247 0.0153 0.2771 0.085 Uiso 1 1 calc R U . . .
H8C H 0.3996 0.0548 0.2309 0.085 Uiso 1 1 calc R U . . .
C9 C 0.4317(2) 0.2174(2) 0.20599(12) 0.0549(8) Uani 1 1 d . . . . .
H9A H 0.4885 0.1876 0.2186 0.082 Uiso 1 1 calc R U . . .
H9B H 0.4482 0.2738 0.2010 0.082 Uiso 1 1 calc R U . . .
H9C H 0.4081 0.1962 0.1671 0.082 Uiso 1 1 calc R U . . .
C10 C 0.3171(2) 0.35980(16) 0.27141(14) 0.0509(8) Uani 1 1 d . . . . .
H10A H 0.2689 0.3749 0.2411 0.076 Uiso 1 1 calc R U . . .
H10B H 0.3808 0.3712 0.2552 0.076 Uiso 1 1 calc R U . . .
H10C H 0.3069 0.3903 0.3091 0.076 Uiso 1 1 calc R U . . .
C11 C 0.58152(16) 0.23741(16) 0.38370(11) 0.0364(6) Uani 1 1 d . . . . .
C12 C 0.53128(19) 0.30718(16) 0.36877(12) 0.0405(6) Uani 1 1 d . . . . .
C13 C 0.47076(18) 0.32607(15) 0.41846(12) 0.0391(6) Uani 1 1 d . . . . .
C14 C 0.48479(17) 0.26747(16) 0.46415(11) 0.0349(6) Uani 1 1 d . . . . .
C15 C 0.55312(17) 0.21252(15) 0.44261(11) 0.0336(6) Uani 1 1 d . . . . .
C16 C 0.6584(2) 0.1988(2) 0.34537(15) 0.0671(10) Uani 1 1 d . . . . .
H16A H 0.7191 0.2264 0.3522 0.101 Uiso 1 1 calc R U . . .
H16B H 0.6411 0.2023 0.3020 0.101 Uiso 1 1 calc R U . . .
H16C H 0.6649 0.1426 0.3571 0.101 Uiso 1 1 calc R U . . .
C17 C 0.5560(2) 0.3610(2) 0.31580(15) 0.0719(11) Uani 1 1 d . . . . .
H17A H 0.5084 0.4036 0.3126 0.108 Uiso 1 1 calc R U . . .
H17B H 0.5566 0.3299 0.2779 0.108 Uiso 1 1 calc R U . . .
H17C H 0.6192 0.3845 0.3225 0.108 Uiso 1 1 calc R U . . .
C18 C 0.4136(2) 0.40128(18) 0.42706(17) 0.0718(10) Uani 1 1 d . . . . .
H18A H 0.4448 0.4352 0.4576 0.108 Uiso 1 1 calc R U . . .
H18B H 0.3493 0.3876 0.4411 0.108 Uiso 1 1 calc R U . . .
H18C H 0.4095 0.4300 0.3881 0.108 Uiso 1 1 calc R U . . .
C19 C 0.4444(2) 0.2700(2) 0.52802(12) 0.0582(8) Uani 1 1 d . . . . .
H19A H 0.4365 0.2155 0.5434 0.087 Uiso 1 1 calc R U . . .
H19B H 0.3824 0.2969 0.5274 0.087 Uiso 1 1 calc R U . . .
H19C H 0.4882 0.2993 0.5548 0.087 Uiso 1 1 calc R U . . .
C20 C 0.5927(2) 0.14161(17) 0.47621(14) 0.0509(7) Uani 1 1 d . . . . .
H20A H 0.5801 0.0930 0.4526 0.076 Uiso 1 1 calc R U . . .
H20B H 0.5622 0.1374 0.5164 0.076 Uiso 1 1 calc R U . . .
H20C H 0.6617 0.1481 0.4815 0.076 Uiso 1 1 calc R U . . .
C23 C 0.3327(2) 0.05898(17) 0.47992(14) 0.0532(8) Uani 1 1 d . . . . .
H23A H 0.3993 0.0573 0.4948 0.064 Uiso 0.571(12) 1 calc R U P A 1
H23B H 0.3255 0.0180 0.4476 0.064 Uiso 0.571(12) 1 calc R U P A 1
H23C H 0.3960 0.0581 0.4999 0.064 Uiso 0.429(12) 1 calc R U P A 2
H23D H 0.3311 0.0176 0.4476 0.064 Uiso 0.429(12) 1 calc R U P A 2
C26 C 0.2324(2) 0.17228(16) 0.48717(12) 0.0466(7) Uani 1 1 d . . . . .
H26A H 0.1909 0.2029 0.4591 0.056 Uiso 0.571(12) 1 calc R U P A 1
H26B H 0.2548 0.2080 0.5202 0.056 Uiso 0.571(12) 1 calc R U P A 1
H26C H 0.1724 0.1653 0.4639 0.056 Uiso 0.429(12) 1 calc R U P A 2
H26D H 0.2428 0.2299 0.4945 0.056 Uiso 0.429(12) 1 calc R U P A 2
O1 O 0.31270(11) 0.13758(10) 0.45431(8) 0.0386(4) Uani 1 1 d . . . . .
Y1 Y 0.40254(2) 0.18852(2) 0.37039(2) 0.02805(8) Uani 1 1 d . . . . .
C21 C 0.5230(5) 0.0170(4) 0.3431(3) 0.0411(17) Uani 0.571(12) 1 d . U P A 1
H21 H 0.5697 0.0245 0.3121 0.049 Uiso 0.571(12) 1 calc R U P A 1
C22 C 0.5202(5) -0.0553(4) 0.3683(3) 0.0527(19) Uani 0.571(12) 1 d . U P A 1
H22A H 0.4751 -0.0666 0.3996 0.063 Uiso 0.571(12) 1 calc R U P A 1
H22B H 0.5632 -0.0955 0.3551 0.063 Uiso 0.571(12) 1 calc R U P A 1
O2 O 0.4691(16) 0.0796(14) 0.3557(8) 0.036(2) Uani 0.571(12) 1 d . . P A 1
C21A C 0.4854(8) -0.0030(6) 0.3676(5) 0.057(2) Uani 0.429(12) 1 d . U P A 2
H21A H 0.4439 -0.0400 0.3869 0.069 Uiso 0.429(12) 1 calc R U P A 2
C22A C 0.5576(9) -0.0331(8) 0.3463(6) 0.079(3) Uani 0.429(12) 1 d . U P A 2
H22C H 0.6033 -0.0007 0.3261 0.094 Uiso 0.429(12) 1 calc R U P A 2
H22D H 0.5678 -0.0889 0.3500 0.094 Uiso 0.429(12) 1 calc R U P A 2
O2A O 0.455(2) 0.0697(18) 0.3688(11) 0.040(4) Uani 0.429(12) 1 d . . P A 2
C24A C 0.262(5) 0.040(4) 0.535(3) 0.056(2) Uani 0.237(9) 1 d . . P B 1
H24A H 0.2896 0.0541 0.5749 0.067 Uiso 0.237(9) 1 calc R U P B 1
H24B H 0.2419 -0.0168 0.5348 0.067 Uiso 0.237(9) 1 calc R U P B 1
C25A C 0.1782(11) 0.0990(8) 0.5141(7) 0.048(5) Uani 0.237(9) 1 d . . P B 1
H25A H 0.1369 0.0739 0.4828 0.058 Uiso 0.237(9) 1 calc R U P B 1
H25B H 0.1386 0.1147 0.5496 0.058 Uiso 0.237(9) 1 calc R U P B 1
C24 C 0.2561(14) 0.0456(10) 0.5251(7) 0.056(2) Uani 0.763(9) 1 d . . P B 2
H24C H 0.2794 0.0128 0.5597 0.067 Uiso 0.763(9) 1 calc R U P B 2
H24D H 0.2010 0.0183 0.5061 0.067 Uiso 0.763(9) 1 calc R U P B 2
C25 C 0.2289(4) 0.1272(3) 0.5464(2) 0.0534(16) Uani 0.763(9) 1 d . . P B 2
H25C H 0.2753 0.1485 0.5764 0.064 Uiso 0.763(9) 1 calc R U P B 2
H25D H 0.1642 0.1279 0.5645 0.064 Uiso 0.763(9) 1 calc R U P B 2

loop_
_atom_site_aniso_label
_atom_site_aniso_U_11
_atom_site_aniso_U_22
_atom_site_aniso_U_33
_atom_site_aniso_U_23
_atom_site_aniso_U_13
_atom_site_aniso_U_12
C1 0.0296(13) 0.0442(17) 0.0308(13) -0.0014(12) -0.0058(11) 0.0068(12)
C2 0.0358(14) 0.0370(15) 0.0367(14) 0.0027(12) -0.0081(12) -0.0047(12)
C3 0.0430(14) 0.0331(15) 0.0337(13) -0.0031(11) -0.0090(12) 0.0035(12)
C4 0.0367(14) 0.0409(16) 0.0286(13) 0.0022(11) -0.0033(11) 0.0032(12)
C5 0.0362(14) 0.0328(15) 0.0350(13) 0.0024(11) -0.0090(11) 0.0022(12)
C6 0.0410(15) 0.069(2) 0.0469(17) -0.0055(15) -0.0044(13) 0.0173(15)
C7 0.0509(17) 0.060(2) 0.0564(19) 0.0069(16) -0.0101(15) -0.0200(15)
C8 0.075(2) 0.0413(17) 0.0541(18) -0.0159(15) -0.0147(16) 0.0086(16)
C9 0.0545(18) 0.071(2) 0.0389(16) 0.0032(15) 0.0095(14) 0.0011(16)
C10 0.0555(17) 0.0373(17) 0.0598(19) 0.0115(14) -0.0157(15) 0.0032(14)
C11 0.0273(12) 0.0451(17) 0.0369(14) -0.0038(12) 0.0027(11) -0.0032(11)
C12 0.0418(14) 0.0411(16) 0.0387(14) 0.0082(13) -0.0090(12) -0.0112(13)
C13 0.0393(14) 0.0272(15) 0.0507(16) -0.0081(12) -0.0125(13) 0.0044(11)
C14 0.0331(13) 0.0406(16) 0.0310(13) -0.0074(12) -0.0017(11) -0.0008(12)
C15 0.0306(13) 0.0347(15) 0.0356(14) 0.0000(11) -0.0081(11) 0.0013(11)
C16 0.0404(16) 0.097(3) 0.064(2) -0.0191(19) 0.0173(16) 0.0008(17)
C17 0.076(2) 0.079(3) 0.061(2) 0.0306(19) -0.0174(18) -0.034(2)
C18 0.076(2) 0.0419(19) 0.098(3) -0.0199(18) -0.031(2) 0.0188(17)
C19 0.0512(17) 0.085(2) 0.0390(16) -0.0179(16) 0.0021(14) -0.0057(18)
C20 0.0539(17) 0.0440(18) 0.0548(17) 0.0068(14) -0.0173(15) 0.0047(15)
C23 0.0581(18) 0.0424(18) 0.0591(18) 0.0180(15) 0.0110(15) 0.0117(15)
C26 0.0451(16) 0.0471(18) 0.0477(16) 0.0084(13) 0.0089(13) 0.0136(13)
O1 0.0392(10) 0.0355(11) 0.0413(10) 0.0074(8) 0.0046(8) 0.0052(8)
Y1 0.02882(12) 0.02670(13) 0.02863(12) 0.00033(10) -0.00096(10) 0.00341(10)
C21 0.044(3) 0.036(3) 0.043(3) 0.002(2) 0.010(2) 0.013(2)
C22 0.070(4) 0.031(3) 0.057(3) 0.002(3) 0.013(3) 0.017(3)
O2 0.042(4) 0.029(6) 0.037(6) 0.000(4) 0.001(4) 0.008(4)
C21A 0.065(4) 0.052(4) 0.054(4) 0.000(3) 0.003(3) 0.005(3)
C22A 0.084(6) 0.070(6) 0.083(6) -0.008(5) 0.005(5) 0.015(5)
O2A 0.056(10) 0.021(5) 0.043(9) 0.005(5) -0.001(6) 0.010(5)
C24A 0.055(3) 0.054(3) 0.059(6) 0.025(3) 0.008(3) 0.005(3)
C25A 0.049(9) 0.037(8) 0.059(9) 0.000(6) 0.016(7) -0.003(6)
C24 0.055(3) 0.054(3) 0.059(6) 0.025(3) 0.008(3) 0.005(3)
C25 0.051(3) 0.057(3) 0.052(3) 0.012(2) 0.015(2) 0.011(2)

loop_
_atom_type_symbol
_atom_type_description
_atom_type_scat_dispersion_real
_atom_type_scat_dispersion_imag
_atom_type_scat_source
C C 0.0033 0.0016 'International Tables Vol C Tables 4.2.6.8 and 6.1.1.4'
H H 0.0000 0.0000 'International Tables Vol C Tables 4.2.6.8 and 6.1.1.4'
O O 0.0106 0.0060 'International Tables Vol C Tables 4.2.6.8 and 6.1.1.4'
Y Y -2.7962 3.5667 'International Tables Vol C Tables 4.2.6.8 and 6.1.1.4'

loop_
_geom_angle_atom_site_label_1
_geom_angle_atom_site_label_2
_geom_angle_atom_site_label_3
_geom_angle
_geom_angle_site_symmetry_1
_geom_angle_site_symmetry_3
_geom_angle_publ_flag
C5 C1 C2 107.9(2) . . ?
C5 C1 C6 124.3(2) . . ?
C2 C1 C6 127.3(2) . . ?
C5 C1 Y1 74.62(13) . . ?
C2 C1 Y1 74.66(13) . . ?
C6 C1 Y1 122.97(16) . . ?
C3 C2 C1 107.6(2) . . ?
C3 C2 C7 124.6(2) . . ?
C1 C2 C7 127.6(2) . . ?
C3 C2 Y1 73.69(14) . . ?
C1 C2 Y1 74.56(13) . . ?
C7 C2 Y1 121.22(17) . . ?
C4 C3 C2 108.4(2) . . ?
C4 C3 C8 125.8(2) . . ?
C2 C3 C8 125.6(3) . . ?
C4 C3 Y1 74.19(14) . . ?
C2 C3 Y1 75.68(14) . . ?
C8 C3 Y1 120.20(17) . . ?
C3 C4 C5 108.1(2) . . ?
C3 C4 C9 125.1(2) . . ?
C5 C4 C9 126.4(2) . . ?
C3 C4 Y1 75.01(14) . . ?
C5 C4 Y1 75.87(14) . . ?
C9 C4 Y1 120.39(17) . . ?
C1 C5 C4 108.0(2) . . ?
C1 C5 C10 124.0(2) . . ?
C4 C5 C10 126.8(2) . . ?
C1 C5 Y1 74.83(13) . . ?
C4 C5 Y1 73.37(13) . . ?
C10 C5 Y1 127.63(17) . . ?
C12 C11 C15 108.5(2) . . ?
C12 C11 C16 125.9(3) . . ?
C15 C11 C16 125.5(3) . . ?
C12 C11 Y1 75.96(14) . . ?
C15 C11 Y1 75.05(13) . . ?
C16 C11 Y1 118.75(18) . . ?
C11 C12 C13 108.0(2) . . ?
C11 C12 C17 124.1(3) . . ?
C13 C12 C17 126.4(3) . . ?
C11 C12 Y1 73.57(14) . . ?
C13 C12 Y1 75.67(15) . . ?
C17 C12 Y1 127.43(18) . . ?
C12 C13 C14 107.6(2) . . ?
C12 C13 C18 127.1(3) . . ?
C14 C13 C18 124.6(3) . . ?
C12 C13 Y1 73.94(14) . . ?
C14 C13 Y1 74.44(14) . . ?
C18 C13 Y1 124.97(18) . . ?
C15 C14 C13 108.2(2) . . ?
C15 C14 C19 125.7(2) . . ?
C13 C14 C19 125.6(2) . . ?
C15 C14 Y1 73.53(13) . . ?
C13 C14 Y1 75.23(14) . . ?
C19 C14 Y1 123.85(17) . . ?
C14 C15 C11 107.7(2) . . ?
C14 C15 C20 127.2(2) . . ?
C11 C15 C20 125.1(2) . . ?
C14 C15 Y1 76.01(13) . . ?
C11 C15 Y1 74.21(13) . . ?
C20 C15 Y1 117.53(17) . . ?
O1 C23 C24 104.8(6) . . ?
O1 C23 C24A 111(2) . . ?
O1 C26 C25 104.4(2) . . ?
O1 C26 C25A 104.4(5) . . ?
C26 O1 C23 108.65(19) . . ?
C26 O1 Y1 130.16(14) . . ?
C23 O1 Y1 121.17(14) . . ?
O2 Y1 O1 92.4(4) . . ?
O2A Y1 O1 81.9(5) . . ?
O2 Y1 C4 94.5(5) . . ?
O2A Y1 C4 101.2(7) . . ?
O1 Y1 C4 130.81(7) . . ?
O2 Y1 C11 82.1(6) . . ?
O2A Y1 C11 87.9(8) . . ?
O1 Y1 C11 121.71(7) . . ?
C4 Y1 C11 107.48(8) . . ?
O2 Y1 C3 78.7(6) . . ?
O2A Y1 C3 81.3(9) . . ?
O1 Y1 C3 104.86(7) . . ?
C4 Y1 C3 30.81(8) . . ?
C11 Y1 C3 130.06(8) . . ?
O2 Y1 C15 82.4(7) . . ?
O2A Y1 C15 82.9(9) . . ?
O1 Y1 C15 90.97(7) . . ?
C4 Y1 C15 138.21(8) . . ?
C11 Y1 C15 30.74(7) . . ?
C3 Y1 C15 155.73(8) . . ?
O2 Y1 C5 124.9(6) . . ?
O2A Y1 C5 130.5(8) . . ?
O1 Y1 C5 117.65(7) . . ?
C4 Y1 C5 30.75(7) . . ?
C11 Y1 C5 112.27(8) . . ?
C3 Y1 C5 50.69(8) . . ?
C15 Y1 C5 136.24(8) . . ?
O2 Y1 C1 127.1(7) . . ?
O2A Y1 C1 125.9(9) . . ?
O1 Y1 C1 87.47(7) . . ?
C4 Y1 C1 50.78(7) . . ?
C11 Y1 C1 139.84(8) . . ?
C3 Y1 C1 50.71(7) . . ?
C15 Y1 C1 150.44(8) . . ?
C5 Y1 C1 30.55(7) . . ?
O2 Y1 C2 97.3(7) . . ?
O2A Y1 C2 95.2(9) . . ?
O1 Y1 C2 80.01(7) . . ?
C4 Y1 C2 50.81(8) . . ?
C11 Y1 C2 158.27(7) . . ?
C3 Y1 C2 30.62(8) . . ?
C15 Y1 C2 170.97(8) . . ?
C5 Y1 C2 50.66(8) . . ?
C1 Y1 C2 30.79(8) . . ?
O2 Y1 C12 110.3(6) . . ?
O2A Y1 C12 117.5(8) . . ?
O1 Y1 C12 129.09(7) . . ?
C4 Y1 C12 93.33(8) . . ?
C11 Y1 C12 30.46(8) . . ?
C3 Y1 C12 123.56(8) . . ?
C15 Y1 C12 50.51(7) . . ?
C5 Y1 C12 86.19(8) . . ?
C1 Y1 C12 110.18(8) . . ?
C2 Y1 C12 136.84(8) . . ?
O2 Y1 C14 110.9(6) . . ?
O2A Y1 C14 108.9(9) . . ?
O1 Y1 C14 79.46(7) . . ?
C4 Y1 C14 140.45(8) . . ?
C11 Y1 C14 50.33(7) . . ?
C3 Y1 C14 169.54(8) . . ?
C15 Y1 C14 30.47(7) . . ?
C5 Y1 C14 118.85(8) . . ?
C1 Y1 C14 120.93(8) . . ?
C2 Y1 C14 145.55(8) . . ?
C12 Y1 C14 50.18(8) . . ?
O2 C21 C22 128.2(9) . . ?
C21 O2 Y1 170.9(12) . . ?
C22A C21A O2A 132.1(17) . . ?
C21A O2A Y1 179(2) . . ?
C23 C24A C25A 97(3) . . ?
C26 C25A C24A 104(2) . . ?
C23 C24 C25 104.7(10) . . ?
C24 C25 C26 100.7(6) . . ?

loop_
_geom_bond_atom_site_label_1
_geom_bond_atom_site_label_2
_geom_bond_distance
_geom_bond_site_symmetry_2
_geom_bond_publ_flag
C1 C5 1.413(3) . ?
C1 C2 1.424(4) . ?
C1 C6 1.508(3) . ?
C1 Y1 2.682(2) . ?
C2 C3 1.411(3) . ?
C2 C7 1.502(4) . ?
C2 Y1 2.683(2) . ?
C3 C4 1.409(3) . ?
C3 C8 1.506(4) . ?
C3 Y1 2.658(2) . ?
C4 C5 1.413(3) . ?
C4 C9 1.508(4) . ?
C4 Y1 2.647(2) . ?
C5 C10 1.505(4) . ?
C5 Y1 2.679(2) . ?
C11 C12 1.404(4) . ?
C11 C15 1.411(3) . ?
C11 C16 1.511(4) . ?
C11 Y1 2.657(2) . ?
C12 C13 1.415(4) . ?
C12 C17 1.509(4) . ?
C12 Y1 2.687(3) . ?
C13 C14 1.415(4) . ?
C13 C18 1.506(4) . ?
C13 Y1 2.709(2) . ?
C14 C15 1.410(3) . ?
C14 C19 1.507(3) . ?
C14 Y1 2.699(2) . ?
C15 C20 1.504(3) . ?
C15 Y1 2.668(2) . ?
C23 O1 1.459(3) . ?
C23 C24 1.477(19) . ?
C23 C24A 1.58(7) . ?
C26 O1 1.457(3) . ?
C26 C25 1.500(5) . ?
C26 C25A 1.560(12) . ?
O1 Y1 2.3841(16) . ?
Y1 O2 2.08(2) . ?
Y1 O2A 2.13(3) . ?
C21 O2 1.32(3) . ?
C21 C22 1.332(13) . ?
C21A C22A 1.22(2) . ?
C21A O2A 1.29(3) . ?
C24A C25A 1.61(6) . ?
C24 C25 1.494(19) . ?
